data_1504497
loop_
_publ_author_name
'Blanco, V\'ictor'
'Chas, Marcos'
'Abella, Dolores'
'P\'ia, Elena'
'Platas-Iglesias, Carlos'
'Peinador, Carlos'
'Quintela, Jos\'e M'

_publ_section_title
;
 Self-assembly of 1:2 inclusion complexes between a metallocycle host and
 dihydroxyaromatic guests: a redox controlled complexation process.
;
_journal_issue 3
_journal_name_full 'Organic letters'
_journal_page_first 409
_journal_page_last 412
_journal_paper_doi 10.1021/ol702701t
_journal_volume 10
_journal_year 2008
_chemical_formula_sum 'C76 H98 N20 O50 Pd2'
_chemical_formula_weight 2304.54
_chemical_name_systematic
;
 ?
;
_space_group_IT_number 15
_symmetry_cell_setting monoclinic
_symmetry_space_group_name_Hall '-C 2yc'
_symmetry_space_group_name_H-M 'C 1 2/c 1'
_atom_sites_solution_hydrogens geom
_atom_sites_solution_primary direct
_atom_sites_solution_secondary difmap
_audit_creation_method SHELXL-97
_cell_angle_alpha 90.00
_cell_angle_beta 106.3290(10)
_cell_angle_gamma 90.00
_cell_formula_units_Z 4
_cell_length_a 32.6438(13)
_cell_length_b 10.0301(4)
_cell_length_c 29.2548(12)
_cell_measurement_reflns_used 8224
_cell_measurement_temperature 100(2)
_cell_measurement_theta_max 55.079
_cell_measurement_theta_min 4.621
_cell_volume 9192.3(6)
_computing_structure_refinement 'SHELXL-97 (Sheldrick, 1997)'
_diffrn_ambient_temperature 100(2)
_diffrn_measured_fraction_theta_full 0.990
_diffrn_measured_fraction_theta_max 0.990
_diffrn_radiation_monochromator graphite
_diffrn_radiation_source 'fine-focus sealed tube'
_diffrn_radiation_type MoK\a
_diffrn_radiation_wavelength 0.71073
_diffrn_reflns_av_R_equivalents 0.0281
_diffrn_reflns_av_sigmaI/netI 0.0359
_diffrn_reflns_limit_h_max 43
_diffrn_reflns_limit_h_min -43
_diffrn_reflns_limit_k_max 13
_diffrn_reflns_limit_k_min -13
_diffrn_reflns_limit_l_max 28
_diffrn_reflns_limit_l_min -38
_diffrn_reflns_number 32503
_diffrn_reflns_theta_full 28.31
_diffrn_reflns_theta_max 28.31
_diffrn_reflns_theta_min 1.30
_exptl_absorpt_coefficient_mu 0.508
_exptl_absorpt_correction_T_max 0.9186
_exptl_absorpt_correction_T_min 0.8878
_exptl_crystal_colour VIOLET
_exptl_crystal_density_diffrn 1.665
_exptl_crystal_density_method 'not measured'
_exptl_crystal_F_000 4744
_exptl_crystal_size_max 0.24
_exptl_crystal_size_mid 0.20
_exptl_crystal_size_min 0.17
_refine_diff_density_max 1.828
_refine_diff_density_min -1.565
_refine_diff_density_rms 0.126
_refine_ls_extinction_method none
_refine_ls_goodness_of_fit_ref 1.048
_refine_ls_hydrogen_treatment mixed
_refine_ls_matrix_type full
_refine_ls_number_parameters 668
_refine_ls_number_reflns 11328
_refine_ls_number_restraints 19
_refine_ls_restrained_S_all 1.071
_refine_ls_R_factor_all 0.1211
_refine_ls_R_factor_gt 0.0940
_refine_ls_shift/su_max 4.681
_refine_ls_shift/su_mean 0.035
_refine_ls_structure_factor_coef Fsqd
_refine_ls_weighting_details 'calc w=1/[\s^2^(Fo^2^)+(0.1204P)^2^+76.3877P] where P=(Fo^2^+2Fc^2^)/3'
_refine_ls_weighting_scheme calc
_refine_ls_wR_factor_gt 0.2433
_refine_ls_wR_factor_ref 0.2667
_reflns_number_gt 8368
_reflns_number_total 11328
_reflns_threshold_expression >2sigma(I)
_cod_data_source_file ol702701t-file003.cif
_cod_data_source_block 0621943_0s
_cod_depositor_comments
;
The following automatic conversions were performed:

'_symmetry_cell_setting' value 'MONOCLINIC' changed to 'monoclinic'
according to /home/saulius/struct/CIF-dictionaries/cif_core.dic
dictionary named 'cif_core.dic' version 2.4.1 from 2010-06-29.

Automatic conversion script
Id: cif_fix_values 1715 2011-07-08 13:25:40Z adriana 
;
_cod_original_cell_volume 9192.2(6)
_cod_original_sg_symbol_H-M C2/c
_cod_database_code 1504497

loop_
_symmetry_equiv_pos_as_xyz
'x, y, z'
'-x, y, -z+1/2'
'x+1/2, y+1/2, z'
'-x+1/2, y+1/2, -z+1/2'
'-x, -y, -z'
'x, -y, z-1/2'
'-x+1/2, -y+1/2, -z'
'x+1/2, -y+1/2, z-1/2'

loop_
_atom_site_label
_atom_site_type_symbol
_atom_site_fract_x
_atom_site_fract_y
_atom_site_fract_z
_atom_site_U_iso_or_equiv
_atom_site_adp_type
_atom_site_occupancy
_atom_site_symmetry_multiplicity
_atom_site_calc_flag
_atom_site_refinement_flags
Pd1 Pd 0.663486(14) 0.20699(6) 0.242887(16) 0.05297(19) Uani 1 1 d .
N1 N 0.66308(13) 0.2326(5) 0.17406(17) 0.0444(11) Uani 1 1 d .
N2 N 0.64189(13) 0.3126(5) -0.07015(17) 0.0425(10) Uani 1 1 d .
N3 N 0.59416(13) 0.3922(5) -0.14412(16) 0.0417(10) Uani 1 1 d .
N4 N 0.39421(14) 0.6993(5) -0.22902(16) 0.0402(10) Uani 1 1 d .
N5 N 0.7196(2) 0.1065(10) 0.2584(2) 0.107(3) Uani 1 1 d .
H5A H 0.7164 0.0295 0.2406 0.129 Uiso 1 1 calc R
H5B H 0.7402 0.1582 0.2510 0.129 Uiso 1 1 calc R
N6 N 0.6667(2) 0.1721(8) 0.3115(2) 0.082(2) Uani 1 1 d .
H6A H 0.6728 0.2500 0.3287 0.098 Uiso 1 1 calc R
H6B H 0.6409 0.1404 0.3138 0.098 Uiso 1 1 calc R
C1 C 0.6574(2) 0.1265(7) 0.1444(2) 0.0525(14) Uani 1 1 d .
H1 H 0.6549 0.0403 0.1568 0.063 Uiso 1 1 calc R
C2 C 0.65499(19) 0.1391(6) 0.0970(2) 0.0499(14) Uani 1 1 d .
H2 H 0.6516 0.0620 0.0774 0.060 Uiso 1 1 calc R
C3 C 0.65748(14) 0.2627(5) 0.07760(19) 0.0367(11) Uani 1 1 d .
C4 C 0.66413(18) 0.3711(6) 0.1084(2) 0.0472(13) Uani 1 1 d .
H4 H 0.6671 0.4581 0.0969 0.057 Uiso 1 1 calc R
C5 C 0.66649(18) 0.3519(7) 0.1559(2) 0.0515(14) Uani 1 1 d .
H5 H 0.6707 0.4273 0.1764 0.062 Uiso 1 1 calc R
C6 C 0.63765(17) 0.1899(6) -0.0526(2) 0.0456(13) Uani 1 1 d .
H6 H 0.6311 0.1156 -0.0736 0.055 Uiso 1 1 calc R
C7 C 0.64267(16) 0.1724(6) -0.0051(2) 0.0413(11) Uani 1 1 d .
H7 H 0.6393 0.0862 0.0068 0.050 Uiso 1 1 calc R
C8 C 0.65263(14) 0.2801(5) 0.02603(19) 0.0364(11) Uani 1 1 d .
C9 C 0.65721(15) 0.4047(5) 0.0068(2) 0.0400(11) Uani 1 1 d .
H9 H 0.6641 0.4802 0.0272 0.048 Uiso 1 1 calc R
C10 C 0.65196(16) 0.4192(6) -0.0408(2) 0.0437(12) Uani 1 1 d .
H10 H 0.6554 0.5044 -0.0534 0.052 Uiso 1 1 calc R
C11 C 0.63612(16) 0.3301(7) -0.1218(2) 0.0466(13) Uani 1 1 d .
H11A H 0.6591 0.3874 -0.1269 0.056 Uiso 1 1 calc R
H11B H 0.6377 0.2424 -0.1368 0.056 Uiso 1 1 calc R
C12 C 0.55895(19) 0.3166(7) -0.1549(3) 0.0604(19) Uani 1 1 d .
H12 H 0.5612 0.2232 -0.1493 0.073 Uiso 1 1 calc R
C13 C 0.51941(18) 0.3743(6) -0.1740(3) 0.0572(17) Uani 1 1 d .
H13 H 0.4946 0.3199 -0.1820 0.069 Uiso 1 1 calc R
C14 C 0.51561(15) 0.5100(5) -0.18163(17) 0.0358(10) Uani 1 1 d .
C15 C 0.55346(16) 0.5838(6) -0.1708(2) 0.0491(14) Uani 1 1 d .
H15 H 0.5524 0.6771 -0.1766 0.059 Uiso 1 1 calc R
C16 C 0.59202(16) 0.5233(7) -0.1519(2) 0.0480(14) Uani 1 1 d .
H16 H 0.6174 0.5749 -0.1443 0.058 Uiso 1 1 calc R
C17 C 0.39729(16) 0.5676(5) -0.2291(2) 0.0417(12) Uani 1 1 d .
H17 H 0.3720 0.5159 -0.2395 0.050 Uiso 1 1 calc R
C18 C 0.43634(16) 0.5027(5) -0.2145(2) 0.0417(12) Uani 1 1 d .
H18 H 0.4376 0.4081 -0.2149 0.050 Uiso 1 1 calc R
C19 C 0.47334(14) 0.5767(5) -0.19938(17) 0.0340(10) Uani 1 1 d .
C20 C 0.46983(18) 0.7129(6) -0.2013(3) 0.0538(15) Uani 1 1 d .
H20 H 0.4947 0.7670 -0.1924 0.065 Uiso 1 1 calc R
C21 C 0.43011(18) 0.7710(6) -0.2162(3) 0.0535(15) Uani 1 1 d .
H21 H 0.4281 0.8655 -0.2174 0.064 Uiso 1 1 calc R
C22 C 0.7326(3) 0.0740(13) 0.3095(3) 0.100(4) Uani 1 1 d .
H22A H 0.7461 -0.0151 0.3137 0.120 Uiso 1 1 calc R
H22B H 0.7544 0.1392 0.3262 0.120 Uiso 1 1 calc R
C23 C 0.7003(6) 0.074(3) 0.3308(5) 0.285(17) Uani 1 1 d .
H23A H 0.7126 0.0907 0.3652 0.342 Uiso 1 1 calc R
H23B H 0.6873 -0.0163 0.3273 0.342 Uiso 1 1 calc R
C24 C 0.5481(2) 0.3552(18) -0.0053(4) 0.102(4) Uani 1 1 d .
C25 C 0.5400(3) 0.2564(15) -0.0407(4) 0.097(3) Uani 1 1 d .
H25 H 0.5356 0.2780 -0.0734 0.117 Uiso 1 1 calc R
C26 C 0.5390(3) 0.1285(19) -0.0259(5) 0.128(5) Uani 1 1 d .
H26 H 0.5352 0.0590 -0.0487 0.153 Uiso 1 1 calc R
C27 C 0.5431(3) 0.095(2) 0.0208(5) 0.143(6) Uani 1 1 d .
H27 H 0.5425 0.0041 0.0295 0.171 Uiso 1 1 calc R
C28 C 0.5479(3) 0.192(2) 0.0546(5) 0.119(5) Uani 1 1 d .
C29A C 0.5509(2) 0.3295(18) 0.0432(4) 0.112(5) Uani 1 1 d .
C29 C 0.5562(3) 0.4203(17) 0.0786(4) 0.111(4) Uani 1 1 d .
H29 H 0.5574 0.3972 0.1105 0.134 Uiso 1 1 calc R
C30 C 0.5598(3) 0.5507(19) 0.0640(4) 0.118(5) Uani 1 1 d .
H30 H 0.5636 0.6189 0.0874 0.141 Uiso 1 1 calc R
C31 C 0.5582(3) 0.5894(16) 0.0172(4) 0.115(4) Uani 1 1 d .
H31 H 0.5614 0.6807 0.0102 0.138 Uiso 1 1 calc R
C32 C 0.5522(2) 0.498(2) -0.0177(4) 0.130(6) Uani 1 1 d .
C33 C 0.75539(15) 0.2803(6) 0.0225(2) 0.0422(12) Uani 1 1 d .
C34 C 0.75669(15) 0.1983(6) 0.0628(2) 0.0452(13) Uani 1 1 d .
C35 C 0.74798(18) 0.0662(7) 0.0581(3) 0.0550(16) Uani 1 1 d .
H35 H 0.7489 0.0138 0.0854 0.066 Uiso 1 1 calc R
C36 C 0.73753(19) 0.0064(7) 0.0125(3) 0.0576(17) Uani 1 1 d .
H36 H 0.7313 -0.0862 0.0093 0.069 Uiso 1 1 calc R
C37 C 0.73627(17) 0.0807(6) -0.0269(2) 0.0500(14) Uani 1 1 d .
H37 H 0.7298 0.0394 -0.0574 0.060 Uiso 1 1 calc R
O1 O 0.5500(3) 0.1643(13) 0.1018(3) 0.147(4) Uani 1 1 d .
H1A H 0.5482 0.0816 0.1054 0.221 Uiso 1 1 calc R
O2 O 0.5511(2) 0.5143(11) -0.0629(3) 0.126(3) Uani 1 1 d .
H2A H 0.5550 0.5952 -0.0679 0.189 Uiso 1 1 calc R
O3 O 0.76791(13) 0.2633(5) 0.10561(17) 0.0596(11) Uani 1 1 d .
H3 H 0.7683 0.2089 0.1276 0.089 Uiso 1 1 calc R
N7 N 0.78968(17) 0.0278(9) 0.1971(2) 0.083(2) Uani 1 1 d .
O4 O 0.81192(15) -0.0161(7) 0.17232(19) 0.0770(16) Uani 1 1 d .
O5 O 0.76227(18) 0.1176(9) 0.1811(2) 0.116(3) Uani 1 1 d .
O6 O 0.79386(17) -0.0174(8) 0.23693(19) 0.101(3) Uani 1 1 d .
N8 N 0.6009(3) 0.1755(9) 0.7516(4) 0.104(3) Uani 1 1 d .
O7 O 0.5625(3) 0.1901(12) 0.7492(6) 0.177(5) Uani 1 1 d .
O8 O 0.6306(3) 0.2550(7) 0.7734(3) 0.106(2) Uani 1 1 d .
O9 O 0.6098(4) 0.0846(10) 0.7282(4) 0.160(4) Uani 1 1 d .
N9 N 0.5833(7) 0.9637(9) 0.8435(5) 0.157(6) Uani 1 1 d .
O10 O 0.5609(5) 1.0051(11) 0.8667(5) 0.184(5) Uani 1 1 d .
O11 O 0.6129(5) 1.0306(9) 0.8469(4) 0.171(5) Uani 1 1 d .
O12 O 0.5773(4) 0.8684(8) 0.8160(4) 0.173(5) Uani 1 1 d .
N10 N 0.5604(15) 0.172(5) 0.643(2) 0.473(18) Uiso 1 1 d DU
O28 O 0.564(3) 0.297(6) 0.635(4) 1.00(6) Uiso 1 1 d DU
O13 O 0.5339(9) 0.080(2) 0.6381(7) 0.324(11) Uani 1 1 d DU
O14 O 0.5823(14) 0.105(4) 0.6212(15) 0.537(17) Uani 1 1 d DU
O17 O 0.6796(7) 0.7146(19) 0.0557(13) 0.47(3) Uani 1 1 d .
H17A H 0.6599 0.6798 0.0334 0.9(7) Uiso 1 1 d R
H17B H 0.6831 0.6658 0.0802 0.06(2) Uiso 1 1 d R
O18 O 0.6571(6) 0.730(2) 0.1363(6) 0.301(12) Uani 1 1 d .
H18A H 0.6758 0.7722 0.1271 0.040(9) Uiso 1 1 d R
O20 O 0.7477(10) 0.7276(15) 0.0751(7) 0.78(6) Uani 1 1 d .
H20A H 0.7377 0.7079 0.0716 0.000(8) Uiso 1 1 d R
O21 O 0.6961(4) 0.1854(10) 0.7248(5) 0.167(5) Uani 1 1 d .
H21A H 0.6606 0.2060 0.7221 0.052(18) Uiso 1 1 d R
H21B H 0.6493 0.1825 0.7497 0.06(2) Uiso 1 1 d R
O22 O 0.5413(6) 0.7842(16) 0.9119(5) 0.215(6) Uani 1 1 d .
O23 O 0.6344(5) 0.8450(13) 0.9714(7) 0.243(8) Uani 1 1 d .
O24 O 0.5090(9) 0.042(2) 0.7205(8) 0.62(5) Uani 1 1 d .
H24A H 0.4974 0.0243 0.7263 0.018(12) Uiso 1 1 d R
O25B O 0.6707(3) 0.6988(8) 0.9102(3) 0.117(3) Uani 1 1 d .
H25B H 0.6916 0.7187 0.9402 0.008(10) Uiso 1 1 d R
O25A O 0.6575(10) 0.762(2) 0.9458(11) 0.83(8) Uani 1 1 d .
H25A H 0.6813 0.7067 0.9732 0.000(8) Uiso 1 1 d R
O26 O 0.6414(7) 0.8271(17) 0.0604(9) 1.20(11) Uani 1 1 d .
H26B H 0.6252 0.8285 0.0863 0.000(8) Uiso 1 1 d R
H26A H 0.6454 0.8584 0.0373 0.002(8) Uiso 1 1 d R

loop_
_atom_site_aniso_label
_atom_site_aniso_U_11
_atom_site_aniso_U_22
_atom_site_aniso_U_33
_atom_site_aniso_U_23
_atom_site_aniso_U_13
_atom_site_aniso_U_12
Pd1 0.0414(3) 0.0776(4) 0.0373(3) 0.0062(2) 0.00666(18) 0.0294(2)
N1 0.0274(19) 0.062(3) 0.042(2) -0.001(2) 0.0068(17) 0.0126(19)
N2 0.0219(18) 0.059(3) 0.043(2) -0.001(2) 0.0038(16) 0.0062(17)
N3 0.0254(19) 0.062(3) 0.034(2) -0.002(2) 0.0018(16) 0.0071(18)
N4 0.035(2) 0.047(2) 0.037(2) 0.0019(19) 0.0064(17) 0.0097(18)
N5 0.078(4) 0.188(9) 0.054(4) 0.026(4) 0.016(3) 0.096(6)
N6 0.085(4) 0.115(6) 0.047(3) 0.020(3) 0.022(3) 0.058(4)
C1 0.059(4) 0.050(3) 0.047(3) 0.012(3) 0.012(3) 0.018(3)
C2 0.051(3) 0.046(3) 0.052(3) -0.002(3) 0.012(3) 0.011(2)
C3 0.0188(19) 0.046(3) 0.041(3) -0.002(2) 0.0028(17) 0.0026(18)
C4 0.040(3) 0.049(3) 0.050(3) -0.009(3) 0.009(2) -0.011(2)
C5 0.038(3) 0.069(4) 0.046(3) -0.013(3) 0.008(2) -0.007(3)
C6 0.032(2) 0.053(3) 0.048(3) -0.009(3) 0.006(2) -0.005(2)
C7 0.032(2) 0.045(3) 0.045(3) -0.005(2) 0.008(2) -0.007(2)
C8 0.0194(19) 0.046(3) 0.040(3) -0.002(2) 0.0011(17) 0.0001(18)
C9 0.026(2) 0.041(3) 0.046(3) -0.002(2) -0.0006(19) 0.0101(19)
C10 0.028(2) 0.046(3) 0.051(3) 0.002(2) 0.002(2) 0.008(2)
C11 0.028(2) 0.069(4) 0.040(3) 0.004(3) 0.005(2) 0.011(2)
C12 0.036(3) 0.047(3) 0.085(5) -0.019(3) -0.003(3) 0.011(2)
C13 0.034(3) 0.043(3) 0.081(5) -0.017(3) -0.005(3) 0.002(2)
C14 0.028(2) 0.046(3) 0.030(2) -0.003(2) 0.0030(18) 0.0015(19)
C15 0.031(2) 0.055(3) 0.055(3) 0.015(3) 0.001(2) -0.002(2)
C16 0.026(2) 0.065(4) 0.047(3) 0.016(3) 0.001(2) -0.004(2)
C17 0.028(2) 0.042(3) 0.052(3) -0.003(2) 0.005(2) 0.0006(19)
C18 0.031(2) 0.036(3) 0.054(3) -0.005(2) 0.004(2) -0.0008(19)
C19 0.027(2) 0.041(3) 0.032(2) -0.001(2) 0.0045(17) 0.0022(18)
C20 0.032(3) 0.046(3) 0.075(4) -0.005(3) 0.003(3) -0.005(2)
C21 0.039(3) 0.039(3) 0.079(5) -0.002(3) 0.009(3) 0.000(2)
C22 0.066(5) 0.165(10) 0.060(5) 0.032(6) 0.003(4) 0.061(6)
C23 0.29(2) 0.51(4) 0.086(8) 0.147(15) 0.106(11) 0.35(3)
C24 0.024(3) 0.205(13) 0.073(6) -0.022(8) 0.008(3) 0.009(5)
C25 0.051(4) 0.154(10) 0.084(7) -0.020(7) 0.014(4) -0.015(6)
C26 0.059(6) 0.205(16) 0.105(10) -0.031(10) 0.000(5) -0.027(8)
C27 0.068(6) 0.256(19) 0.096(9) -0.045(11) 0.011(6) -0.050(9)
C28 0.051(5) 0.212(16) 0.090(8) 0.024(10) 0.014(5) 0.016(7)
C29A 0.029(3) 0.218(15) 0.081(7) -0.034(8) 0.003(4) 0.021(6)
C29 0.045(4) 0.194(13) 0.089(7) -0.030(9) 0.008(4) 0.032(7)
C30 0.044(4) 0.218(16) 0.082(7) -0.031(9) 0.003(4) 0.031(7)
C31 0.057(5) 0.184(12) 0.106(9) -0.023(8) 0.027(5) 0.028(6)
C32 0.025(3) 0.279(19) 0.082(7) -0.052(10) 0.010(4) 0.031(7)
C33 0.021(2) 0.053(3) 0.049(3) 0.014(2) 0.0047(19) 0.0052(19)
C34 0.023(2) 0.067(4) 0.043(3) 0.012(3) 0.0054(19) 0.010(2)
C35 0.034(3) 0.063(4) 0.065(4) 0.028(3) 0.010(3) 0.009(3)
C36 0.041(3) 0.046(3) 0.080(5) 0.012(3) 0.009(3) 0.000(2)
C37 0.032(3) 0.055(3) 0.059(4) -0.001(3) 0.007(2) 0.002(2)
O1 0.106(6) 0.232(11) 0.101(7) 0.005(7) 0.025(5) 0.031(7)
O2 0.068(4) 0.216(10) 0.098(6) -0.025(6) 0.032(4) 0.000(5)
O3 0.037(2) 0.087(3) 0.050(3) 0.008(2) 0.0035(18) 0.004(2)
N7 0.035(3) 0.161(7) 0.057(3) 0.049(4) 0.019(2) 0.032(3)
O4 0.047(2) 0.130(5) 0.058(3) 0.026(3) 0.021(2) 0.018(3)
O5 0.064(3) 0.219(8) 0.074(4) 0.081(5) 0.035(3) 0.081(4)
O6 0.063(3) 0.190(7) 0.059(3) 0.064(4) 0.034(3) 0.062(4)
N8 0.094(6) 0.078(5) 0.129(8) 0.000(5) 0.012(6) -0.011(5)
O7 0.086(6) 0.177(10) 0.273(16) 0.065(10) 0.058(8) -0.002(6)
O8 0.134(6) 0.085(4) 0.089(5) -0.003(4) 0.013(4) -0.027(4)
O9 0.189(10) 0.104(6) 0.200(11) -0.085(7) 0.078(8) -0.039(6)
N9 0.33(2) 0.045(5) 0.143(10) -0.011(5) 0.135(12) -0.030(8)
O10 0.284(16) 0.111(8) 0.190(12) -0.024(8) 0.122(12) -0.014(9)
O11 0.290(16) 0.077(6) 0.126(8) -0.035(5) 0.029(8) -0.037(8)
O12 0.268(13) 0.077(5) 0.223(12) -0.069(6) 0.151(11) -0.082(7)
O13 0.48(2) 0.273(18) 0.179(14) 0.012(13) 0.033(16) 0.23(2)
O14 0.67(3) 0.45(3) 0.60(3) 0.23(2) 0.35(3) 0.44(2)
O17 0.30(3) 0.130(14) 0.77(8) -0.04(2) -0.19(4) -0.062(15)
O18 0.27(2) 0.36(3) 0.199(19) -0.072(17) -0.047(16) -0.05(2)
O20 1.9(2) 0.136(18) 0.33(4) 0.10(2) 0.32(8) 0.28(5)
O21 0.146(9) 0.135(8) 0.229(14) -0.011(8) 0.070(9) -0.024(7)
O22 0.266(17) 0.258(16) 0.160(12) -0.027(10) 0.124(12) -0.030(13)
O23 0.247(16) 0.127(9) 0.36(2) -0.086(12) 0.101(16) -0.063(10)
O24 0.71(7) 0.33(3) 0.59(9) -0.07(3) -0.20(6) 0.33(4)
O25B 0.133(7) 0.099(6) 0.114(7) 0.033(5) 0.024(5) -0.020(5)
O25A 1.13(14) 0.49(6) 1.24(16) -0.51(9) 0.93(14) -0.22(7)
O26 2.0(2) 0.37(5) 1.9(2) -0.70(9) 1.6(2) -0.59(9)

loop_
_atom_type_symbol
_atom_type_description
_atom_type_scat_dispersion_real
_atom_type_scat_dispersion_imag
_atom_type_scat_source
C C 0.0033 0.0016 'International Tables Vol C Tables 4.2.6.8 and 6.1.1.4'
H H 0.0000 0.0000 'International Tables Vol C Tables 4.2.6.8 and 6.1.1.4'
N N 0.0061 0.0033 'International Tables Vol C Tables 4.2.6.8 and 6.1.1.4'
O O 0.0106 0.0060 'International Tables Vol C Tables 4.2.6.8 and 6.1.1.4'
Pd Pd -0.9988 1.0072 'International Tables Vol C Tables 4.2.6.8 and 6.1.1.4'

loop_
_geom_angle_atom_site_label_1
_geom_angle_atom_site_label_2
_geom_angle_atom_site_label_3
_geom_angle
_geom_angle_site_symmetry_1
_geom_angle_site_symmetry_3
N6 Pd1 N1 176.3(2) . .
N6 Pd1 N5 84.3(3) . .
N1 Pd1 N5 92.2(2) . .
N6 Pd1 N4 93.7(2) . 5_665
N1 Pd1 N4 89.79(17) . 5_665
N5 Pd1 N4 177.1(3) . 5_665
C5 N1 C1 117.8(5) . .
C5 N1 Pd1 122.3(4) . .
C1 N1 Pd1 119.9(4) . .
C10 N2 C6 120.7(5) . .
C10 N2 C11 119.6(5) . .
C6 N2 C11 119.8(5) . .
C16 N3 C12 121.2(5) . .
C16 N3 C11 119.2(5) . .
C12 N3 C11 119.5(5) . .
C17 N4 C21 118.4(5) . .
C17 N4 Pd1 121.7(4) . 5_665
C21 N4 Pd1 119.7(4) . 5_665
C22 N5 Pd1 108.7(5) . .
C23 N6 Pd1 108.9(5) . .
N1 C1 C2 122.2(6) . .
C3 C2 C1 120.4(6) . .
C2 C3 C4 117.0(5) . .
C2 C3 C8 121.6(5) . .
C4 C3 C8 121.4(5) . .
C5 C4 C3 119.8(6) . .
N1 C5 C4 122.7(6) . .
N2 C6 C7 120.4(5) . .
C6 C7 C8 120.4(5) . .
C7 C8 C9 117.6(5) . .
C7 C8 C3 120.9(5) . .
C9 C8 C3 121.5(5) . .
C10 C9 C8 120.7(5) . .
N2 C10 C9 120.2(5) . .
N3 C11 N2 109.6(4) . .
N3 C12 C13 120.0(6) . .
C14 C13 C12 120.7(6) . .
C13 C14 C15 116.9(5) . .
C13 C14 C19 122.2(5) . .
C15 C14 C19 120.9(5) . .
C16 C15 C14 120.8(6) . .
N3 C16 C15 120.4(5) . .
N4 C17 C18 122.1(5) . .
C19 C18 C17 119.4(5) . .
C20 C19 C18 117.9(5) . .
C20 C19 C14 121.4(5) . .
C18 C19 C14 120.7(5) . .
C19 C20 C21 119.7(5) . .
N4 C21 C20 122.4(5) . .
C23 C22 N5 115.2(8) . .
C22 C23 N6 114.4(12) . .
C25 C24 C29A 123.8(16) . .
C25 C24 C32 120.5(12) . .
C29A C24 C32 115.6(13) . .
C26 C25 C24 116.5(13) . .
C25 C26 C27 122.9(15) . .
C28 C27 C26 120.4(18) . .
C27 C28 O1 122.9(17) . .
C27 C28 C29A 121.3(14) . .
O1 C28 C29A 115.8(15) . .
C29 C29A C24 127.0(17) . .
C29 C29A C28 118.2(15) . .
C24 C29A C28 114.8(13) . .
C29A C29 C30 113.6(14) . .
C29 C30 C31 125.0(14) . .
C32 C31 C30 120.3(16) . .
O2 C32 C31 128.9(19) . .
O2 C32 C24 112.7(12) . .
C31 C32 C24 118.4(14) . .
C33 C33 C37 120.1(7) 7_655 7_655
C33 C33 C34 117.8(7) 7_655 .
C37 C33 C34 122.0(6) 7_655 .
C35 C34 O3 123.6(6) . .
C35 C34 C33 121.6(6) . .
O3 C34 C33 114.8(6) . .
C34 C35 C36 119.9(6) . .
C37 C36 C35 120.6(6) . .
C36 C37 C33 120.0(6) . 7_655
O6 N7 O4 119.9(6) . .
O6 N7 O5 119.9(6) . .
O4 N7 O5 120.2(6) . .
O9 N8 O7 116.8(12) . .
O9 N8 O8 118.4(11) . .
O7 N8 O8 124.4(12) . .
O11 N9 O10 112.1(12) . .
O11 N9 O12 118.9(15) . .
O10 N9 O12 128.8(18) . .
O13 N10 O14 91(4) . .
O13 N10 O28 143(8) . .
O14 N10 O28 109(6) . .
N10 O13 O14 45(2) . .
N10 O14 O13 43.8(19) . .
O25B O25A O23 163(3) . .

loop_
_geom_bond_atom_site_label_1
_geom_bond_atom_site_label_2
_geom_bond_distance
_geom_bond_site_symmetry_2
Pd1 N6 2.012(6) .
Pd1 N1 2.026(5) .
Pd1 N5 2.027(5) .
Pd1 N4 2.041(4) 5_665
N1 C5 1.326(9) .
N1 C1 1.351(8) .
N2 C10 1.353(8) .
N2 C6 1.355(8) .
N2 C11 1.481(7) .
N3 C16 1.333(8) .
N3 C12 1.339(8) .
N3 C11 1.479(6) .
N4 C17 1.325(7) .
N4 C21 1.335(7) .
N4 Pd1 2.041(4) 5_665
N5 C22 1.472(10) .
N6 C23 1.466(11) .
C1 C2 1.375(9) .
C2 C3 1.374(8) .
C3 C4 1.390(8) .
C3 C8 1.482(8) .
C4 C5 1.384(9) .
C6 C7 1.365(8) .
C7 C8 1.390(8) .
C8 C9 1.396(8) .
C9 C10 1.363(8) .
C12 C13 1.382(8) .
C13 C14 1.379(8) .
C14 C15 1.398(7) .
C14 C19 1.490(6) .
C15 C16 1.366(7) .
C17 C18 1.387(7) .
C18 C19 1.380(7) .
C19 C20 1.371(8) .
C20 C21 1.376(8) .
C22 C23 1.365(17) .
C24 C25 1.403(16) .
C24 C29A 1.419(16) .
C24 C32 1.49(2) .
C25 C26 1.358(19) .
C26 C27 1.375(19) .
C27 C28 1.36(2) .
C28 O1 1.391(15) .
C28 C29A 1.43(2) .
C29A C29 1.355(16) .
C29 C30 1.39(2) .
C30 C31 1.411(17) .
C31 C32 1.347(17) .
C32 O2 1.323(14) .
C33 C33 1.403(12) 7_655
C33 C37 1.419(8) 7_655
C33 C34 1.428(8) .
C34 C35 1.354(9) .
C34 O3 1.367(8) .
C35 C36 1.415(10) .
C36 C37 1.365(10) .
C37 C33 1.419(8) 7_655
N7 O6 1.221(7) .
N7 O4 1.243(8) .
N7 O5 1.263(8) .
N8 O9 1.223(12) .
N8 O7 1.242(12) .
N8 O8 1.280(11) .
N9 O11 1.157(18) .
N9 O10 1.202(16) .
N9 O12 1.229(13) .
N10 O13 1.247(18) .
N10 O14 1.27(3) .
N10 O28 1.28(3) .
O13 O14 1.80(5) .
O17 O26 1.71(3) .
O20 H20A 0.3724 .
O21 H21B 1.8672 .
O23 O25A 1.46(2) .
O24 H24A 0.4898 .
O25B O25A 1.39(2) .

loop_
_geom_torsion_atom_site_label_1
_geom_torsion_atom_site_label_2
_geom_torsion_atom_site_label_3
_geom_torsion_atom_site_label_4
_geom_torsion
_geom_torsion_site_symmetry_1
_geom_torsion_site_symmetry_4
N6 Pd1 N1 C5 -132(5) . .
N5 Pd1 N1 C5 -114.1(5) . .
N4 Pd1 N1 C5 68.0(4) 5_665 .
N6 Pd1 N1 C1 51(5) . .
N5 Pd1 N1 C1 68.8(5) . .
N4 Pd1 N1 C1 -109.1(4) 5_665 .
N6 Pd1 N5 C22 -3.9(8) . .
N1 Pd1 N5 C22 177.2(8) . .
N4 Pd1 N5 C22 -50(6) 5_665 .
N1 Pd1 N6 C23 5(5) . .
N5 Pd1 N6 C23 -12.2(14) . .
N4 Pd1 N6 C23 165.7(14) 5_665 .
C5 N1 C1 C2 -0.1(9) . .
Pd1 N1 C1 C2 177.2(5) . .
N1 C1 C2 C3 -1.5(9) . .
C1 C2 C3 C4 2.5(8) . .
C1 C2 C3 C8 -176.6(5) . .
C2 C3 C4 C5 -2.2(8) . .
C8 C3 C4 C5 176.9(5) . .
C1 N1 C5 C4 0.4(8) . .
Pd1 N1 C5 C4 -176.7(4) . .
C3 C4 C5 N1 0.7(9) . .
C10 N2 C6 C7 1.3(8) . .
C11 N2 C6 C7 -179.7(5) . .
N2 C6 C7 C8 -0.6(8) . .
C6 C7 C8 C9 0.0(7) . .
C6 C7 C8 C3 179.0(4) . .
C2 C3 C8 C7 4.1(7) . .
C4 C3 C8 C7 -174.9(5) . .
C2 C3 C8 C9 -176.9(5) . .
C4 C3 C8 C9 4.1(7) . .
C7 C8 C9 C10 0.1(7) . .
C3 C8 C9 C10 -178.9(4) . .
C6 N2 C10 C9 -1.2(7) . .
C11 N2 C10 C9 179.7(4) . .
C8 C9 C10 N2 0.5(7) . .
C16 N3 C11 N2 97.9(6) . .
C12 N3 C11 N2 -80.3(7) . .
C10 N2 C11 N3 -76.6(6) . .
C6 N2 C11 N3 104.3(6) . .
C16 N3 C12 C13 -0.6(10) . .
C11 N3 C12 C13 177.6(6) . .
N3 C12 C13 C14 -1.0(11) . .
C12 C13 C14 C15 2.4(10) . .
C12 C13 C14 C19 -176.1(6) . .
C13 C14 C15 C16 -2.3(9) . .
C19 C14 C15 C16 176.2(6) . .
C12 N3 C16 C15 0.6(9) . .
C11 N3 C16 C15 -177.5(6) . .
C14 C15 C16 N3 0.9(10) . .
C21 N4 C17 C18 2.7(9) . .
Pd1 N4 C17 C18 -172.6(4) 5_665 .
N4 C17 C18 C19 0.0(9) . .
C17 C18 C19 C20 -2.6(9) . .
C17 C18 C19 C14 177.5(5) . .
C13 C14 C19 C20 172.0(6) . .
C15 C14 C19 C20 -6.4(8) . .
C13 C14 C19 C18 -8.1(8) . .
C15 C14 C19 C18 173.5(5) . .
C18 C19 C20 C21 2.5(10) . .
C14 C19 C20 C21 -177.5(6) . .
C17 N4 C21 C20 -2.7(10) . .
Pd1 N4 C21 C20 172.6(6) 5_665 .
C19 C20 C21 N4 0.1(11) . .
Pd1 N5 C22 C23 21.5(18) . .
N5 C22 C23 N6 -34(3) . .
Pd1 N6 C23 C22 28(2) . .
C29A C24 C25 C26 -6.3(13) . .
C32 C24 C25 C26 176.8(9) . .
C24 C25 C26 C27 3.6(16) . .
C25 C26 C27 C28 0.9(18) . .
C26 C27 C28 O1 176.6(9) . .
C26 C27 C28 C29A -2.9(17) . .
C25 C24 C29A C29 -176.1(8) . .
C32 C24 C29A C29 1.0(12) . .
C25 C24 C29A C28 4.3(12) . .
C32 C24 C29A C28 -178.6(8) . .
C27 C28 C29A C29 -179.2(9) . .
O1 C28 C29A C29 1.2(13) . .
C27 C28 C29A C24 0.4(14) . .
O1 C28 C29A C24 -179.1(7) . .
C24 C29A C29 C30 -1.1(13) . .
C28 C29A C29 C30 178.5(8) . .
C29A C29 C30 C31 0.1(14) . .
C29 C30 C31 C32 1.0(14) . .
C30 C31 C32 O2 -177.7(8) . .
C30 C31 C32 C24 -1.0(12) . .
C25 C24 C32 O2 -5.5(11) . .
C29A C24 C32 O2 177.3(6) . .
C25 C24 C32 C31 177.3(7) . .
C29A C24 C32 C31 0.1(11) . .
C33 C33 C34 C35 0.2(8) 7_655 .
C37 C33 C34 C35 178.9(5) 7_655 .
C33 C33 C34 O3 179.2(5) 7_655 .
C37 C33 C34 O3 -2.1(7) 7_655 .
O3 C34 C35 C36 -178.6(5) . .
C33 C34 C35 C36 0.4(8) . .
C34 C35 C36 C37 0.2(9) . .
C35 C36 C37 C33 -1.3(9) . 7_655
O28 N10 O13 O14 125(14) . .
O28 N10 O14 O13 -149(11) . .
